data_2227169
loop_
_publ_author_name
'Simone, Michela I.'
'Edwards, Alison A.'
'Parker, Samuel G.'
'Tranter, George E.'
'Fleet, George W. J.'
'Watkin, David J.'

_publ_section_title
;
 Pentafluorophenyl
 (3<i>R</i>,4<i>R</i>,5<i>S</i>)-5-{[(3<i>R</i>,4<i>R</i>,5<i>S</i>)-5-azidomethyl-3,4-dimethoxy-2,3,4,5-tetrahydrofuran-3-carboxamido]methyl}-3,4-dimethoxy-2,3,4,5-tetrahydrofuran-3-carboxylate
;
_journal_coeditor_code BH2308
_journal_issue 11
_journal_name_full 'Acta Crystallographica Section E'
_journal_page_first o2699
_journal_page_last o2700
_journal_paper_doi 10.1107/S1600536810038559
_journal_volume 66
_journal_year 2010
_chemical_formula_iupac 'C22 H25 F5 N4 O9'
_chemical_formula_moiety 'C22 H25 F5 N4 O9'
_chemical_formula_sum 'C22 H25 F5 N4 O9'
_chemical_formula_weight 584.45
_chemical_melting_point 364.2
_chemical_name_systematic
;
Pentafluorophenyl
(3<i>R</i>,4<i>R</i>,5<i>S</i>)-5-{[(3<i>R</i>,4<i>R</i>,5<i>S</i>)-5-
azidomethyl-3,4-dimethoxy-2,3,4,5-tetrahydrofuran-3-carboxamido]methyl}-3,4-
dimethoxy-2,3,4,5-tetrahydrofuran-3-carboxylate
;
_space_group_IT_number 5
_symmetry_cell_setting monoclinic
_symmetry_space_group_name_Hall 'C 2y'
_symmetry_space_group_name_H-M 'C 1 2 1'
_atom_sites_solution_hydrogens geom
_atom_sites_solution_primary direct
_cell_angle_alpha 90
_cell_angle_beta 102.4436(6)
_cell_angle_gamma 90
_cell_formula_units_Z 8
_cell_length_a 26.8973(4)
_cell_length_b 7.90700(10)
_cell_length_c 24.7763(5)
_cell_measurement_reflns_used 4194
_cell_measurement_temperature 150
_cell_measurement_theta_max 25
_cell_measurement_theta_min 5
_cell_volume 5145.56(14)
_computing_cell_refinement 'DENZO/SCALEPACK (Otwinowski & Minor, 1997)'
_computing_data_collection 'COLLECT (Nonius, 2001)'
_computing_data_reduction 'DENZO/SCALEPACK (Otwinowski & Minor, 1997)'
_computing_molecular_graphics 'CAMERON (Watkin <i>et al.</i>, 1996)'
_computing_publication_material 'CRYSTALS (Betteridge <i>et al.</i>, 2003; Cooper <i>et al.</i>, 2010)'
_computing_structure_refinement 'CRYSTALS (Betteridge <i>et al.</i>, 2003; Cooper <i>et al.</i>, 2010)'
_computing_structure_solution 'SIR92 (Altomare <i>et al.</i>, 1994)'
_diffrn_ambient_temperature 150
_diffrn_measured_fraction_theta_full 0.965
_diffrn_measured_fraction_theta_max 0.965
_diffrn_measurement_device Area
_diffrn_measurement_device_type 'Nonius KappaCCD'
_diffrn_measurement_method \w
_diffrn_radiation_monochromator graphite
_diffrn_radiation_type 'Mo K\a'
_diffrn_radiation_wavelength 0.71073
_diffrn_reflns_av_R_equivalents 0.023
_diffrn_reflns_limit_h_max 32
_diffrn_reflns_limit_h_min -31
_diffrn_reflns_limit_k_max 9
_diffrn_reflns_limit_k_min -8
_diffrn_reflns_limit_l_max 29
_diffrn_reflns_limit_l_min -29
_diffrn_reflns_number 17175
_diffrn_reflns_theta_full 25.033
_diffrn_reflns_theta_max 25.033
_diffrn_reflns_theta_min 5.127
_diffrn_standards_number 0
_exptl_absorpt_coefficient_mu 0.139
_exptl_absorpt_correction_T_max 0.99
_exptl_absorpt_correction_T_min 0.76
_exptl_absorpt_correction_type multi-scan
_exptl_absorpt_process_details '(DENZO/SCALEPACK; Otwinowski & Minor, 1997)'
_exptl_crystal_colour colourless
_exptl_crystal_density_diffrn 1.509
_exptl_crystal_density_method 'not measured'
_exptl_crystal_description plate
_exptl_crystal_F_000 2416.000
_exptl_crystal_size_max 0.800
_exptl_crystal_size_mid 0.080
_exptl_crystal_size_min 0.080
_refine_diff_density_max 0.90
_refine_diff_density_min -0.43
_refine_ls_extinction_method none
_refine_ls_goodness_of_fit_ref 0.9857
_refine_ls_hydrogen_treatment constr
_refine_ls_matrix_type full
_refine_ls_number_constraints 0
_refine_ls_number_parameters 759
_refine_ls_number_reflns 4754
_refine_ls_number_restraints 83
_refine_ls_R_factor_all 0.0640
_refine_ls_R_factor_gt 0.0565
_refine_ls_shift/su_max 0.0002536
_refine_ls_shift/su_mean 0.0000339
_refine_ls_structure_factor_coef Fsqd
_refine_ls_weighting_details
;
w=1/[\s^2^(F^2^) + (0.12P)^2^ + 4.59P], where P=[max(Fo^2^,0) + 2Fc^2^]/3
;
_refine_ls_weighting_scheme calc
_refine_ls_wR_factor_all 0.1592
_refine_ls_wR_factor_gt 0.1534
_refine_ls_wR_factor_ref 0.1592
_reflns_number_gt 4160
_reflns_number_total 4754
_reflns_threshold_expression I>2.0\s(I)
_cod_data_source_file bh2308.cif
_cod_data_source_block I
_cod_original_cell_volume 5145.56(15)
_cod_original_sg_symbol_H-M 'C 2'
_cod_database_code 2227169
_cod_database_fobs_code 2227169

loop_
_symmetry_equiv_pos_as_xyz
x,y,z
x+1/2,y+1/2,z
-x,y,-z
-x+1/2,y+1/2,-z

loop_
_atom_site_type_symbol
_atom_site_label
_atom_site_fract_x
_atom_site_fract_y
_atom_site_fract_z
_atom_site_U_iso_or_equiv
_atom_site_adp_type
_atom_site_occupancy
_atom_site_disorder_assembly
_atom_site_disorder_group
C C1 0.4720(2) 0.0750(9) 0.3805(2) 0.0420 Uani 1.0000 . .
O O2 0.44018(13) 0.1870(6) 0.34614(16) 0.0397 Uani 1.0000 . .
C C3 0.38899(19) 0.1640(8) 0.3421(2) 0.0393 Uani 1.0000 . .
C C4 0.35842(18) 0.2805(7) 0.2970(2) 0.0334 Uani 1.0000 . .
C C5 0.30354(19) 0.2195(8) 0.2792(3) 0.0406 Uani 1.0000 . .
O O6 0.27353(15) 0.3616(6) 0.2641(2) 0.0581 Uani 1.0000 . .
C C7 0.3045(2) 0.5121(7) 0.2749(2) 0.0386 Uani 1.0000 . .
C C8 0.35104(18) 0.4609(7) 0.3173(2) 0.0334 Uani 1.0000 . .
O O9 0.34056(13) 0.4538(6) 0.37104(15) 0.0449 Uani 1.0000 . .
C C10 0.3731(3) 0.5595(13) 0.4103(3) 0.0746 Uani 1.0000 . .
C C11 0.2724(2) 0.6557(8) 0.2890(3) 0.0440 Uani 1.0000 . .
N N12 0.23588(15) 0.7098(6) 0.2389(2) 0.0377 Uani 1.0000 . .
C C13 0.2519(2) 0.8066(7) 0.2025(3) 0.0418 Uani 1.0000 . .
C C14 0.21709(19) 0.8268(7) 0.1449(3) 0.0408 Uani 1.0000 . .
C C15 0.2357(2) 0.7039(8) 0.1041(2) 0.0396 Uani 1.0000 . .
O O16 0.27759(15) 0.6052(6) 0.13194(17) 0.0465 Uani 1.0000 . .
C C17 0.2760(5) 0.4357(10) 0.1194(5) 0.1005 Uani 1.0000 . .
C C18 0.2499(2) 0.8238(9) 0.0613(3) 0.0500 Uani 1.0000 . .
O O19 0.2628(2) 0.9862(7) 0.0925(2) 0.0662 Uani 1.0000 . .
C C20 0.2237(3) 1.0042(8) 0.1210(4) 0.0604 Uani 1.0000 . .
C C21 0.2956(3) 0.7817(11) 0.0418(3) 0.0663 Uani 1.0000 . .
N N22 0.3103(2) 0.9143(9) 0.0060(2) 0.0644 Uani 1.0000 . .
N N23 0.33914(17) 1.0349(8) 0.0317(2) 0.0455 Uani 1.0000 . .
N N24 0.3598(3) 1.1349(12) 0.0451(4) 0.0996 Uani 1.0000 . .
O O25 0.16578(14) 0.7812(6) 0.14434(18) 0.0475 Uani 1.0000 . .
C C26 0.1388(3) 0.9057(11) 0.1697(3) 0.0646 Uani 1.0000 . .
O O27 0.29382(14) 0.8802(6) 0.2127(2) 0.0511 Uani 1.0000 . .
O O28 0.38321(12) 0.3016(5) 0.25249(14) 0.0301 Uani 1.0000 . .
C C29 0.38704(19) 0.1522(8) 0.2206(2) 0.0367 Uani 1.0000 . .
O O30 0.37183(15) 0.0637(7) 0.3697(2) 0.0587 Uani 1.0000 . .
C C31 0.4741(3) -0.0927(9) 0.3682(3) 0.0514 Uani 1.0000 . .
C C32 0.5094(3) -0.1973(12) 0.4007(4) 0.0747 Uani 1.0000 . .
C C33 0.5434(3) -0.1318(14) 0.4461(3) 0.0724 Uani 1.0000 . .
C C34 0.5418(2) 0.0377(14) 0.4584(3) 0.0654 Uani 1.0000 . .
C C35 0.5070(2) 0.1392(11) 0.4262(3) 0.0514 Uani 1.0000 . .
F F36 0.50605(14) 0.3058(7) 0.43773(17) 0.0658 Uani 1.0000 . .
F F37 0.57451(14) 0.1043(9) 0.50139(17) 0.0893 Uani 1.0000 . .
F F38 0.5772(2) -0.2327(9) 0.4771(2) 0.1124 Uani 1.0000 . .
F F39 0.5108(3) -0.3608(7) 0.3887(3) 0.1051 Uani 1.0000 . .
F F40 0.44264(17) -0.1554(6) 0.32414(17) 0.0674 Uani 1.0000 . .
H H51 0.2930 0.1663 0.3101 0.0515 Uiso 1.0000 . .
H H52 0.2992 0.1399 0.2486 0.0513 Uiso 1.0000 . .
H H71 0.3164 0.5395 0.2409 0.0450 Uiso 1.0000 . .
H H81 0.3792 0.5329 0.3159 0.0414 Uiso 1.0000 . .
H H101 0.3618 0.5613 0.4445 0.1108 Uiso 1.0000 . .
H H102 0.4076 0.5171 0.4164 0.1109 Uiso 1.0000 . .
H H103 0.3719 0.6722 0.3955 0.1114 Uiso 1.0000 . .
H H111 0.2539 0.6184 0.3168 0.0536 Uiso 1.0000 . .
H H112 0.2937 0.7512 0.3025 0.0536 Uiso 1.0000 . .
H H151 0.2073 0.6292 0.0873 0.0484 Uiso 1.0000 . .
H H171 0.3063 0.3811 0.1416 0.1369 Uiso 1.0000 . .
H H172 0.2756 0.4218 0.0805 0.1373 Uiso 1.0000 . .
H H173 0.2452 0.3864 0.1274 0.1370 Uiso 1.0000 . .
H H181 0.2193 0.8517 0.0330 0.0616 Uiso 1.0000 . .
H H201 0.2328 1.0904 0.1501 0.0843 Uiso 1.0000 . .
H H202 0.1922 1.0373 0.0961 0.0842 Uiso 1.0000 . .
H H211 0.2902 0.6730 0.0219 0.0866 Uiso 1.0000 . .
H H212 0.3233 0.7699 0.0747 0.0861 Uiso 1.0000 . .
H H261 0.1043 0.8660 0.1674 0.1063 Uiso 1.0000 . .
H H262 0.1557 0.9180 0.2081 0.1062 Uiso 1.0000 . .
H H263 0.1385 1.0131 0.1508 0.1062 Uiso 1.0000 . .
H H291 0.4064 0.1752 0.1929 0.0577 Uiso 1.0000 . .
H H292 0.4042 0.0641 0.2445 0.0578 Uiso 1.0000 . .
H H293 0.3534 0.1133 0.2030 0.0571 Uiso 1.0000 . .
H H121 0.2049 0.6703 0.2314 0.0453 Uiso 1.0000 . .
C C117 0.5021(3) 0.2319(13) 0.0929(4) 0.0801 Uani 1.0000 . .
O O116 0.49194(18) 0.4042(8) 0.0831(2) 0.0722 Uani 1.0000 . .
C C115 0.4454(2) 0.4581(10) 0.0950(3) 0.0550 Uani 1.0000 . .
C C114 0.45486(17) 0.5879(7) 0.1427(2) 0.0310 Uani 1.0000 . .
C C120 0.4646(3) 0.7465(9) 0.1117(2) 0.0497 Uani 1.0000 . .
O O119 0.4268(2) 0.7415(9) 0.06111(19) 0.0794 Uani 1.0000 . .
C C118 0.4153(2) 0.5647(11) 0.0463(2) 0.0621 Uani 1.0000 . .
C C121 0.4308(5) 0.575(2) -0.0090(4) 0.0581 Uani 0.511(18) 1 1
N N122 0.3979(5) 0.6849(15) -0.0521(5) 0.0483 Uani 0.511(18) 1 1
N N123 0.4064(5) 0.8486(15) -0.0497(5) 0.0443 Uani 0.511(18) 1 1
N N124 0.4131(5) 0.9747(17) -0.0512(5) 0.0637 Uani 0.511(18) 1 1
C C113 0.49815(17) 0.5442(7) 0.1907(2) 0.0312 Uani 1.0000 . .
N N112 0.48531(14) 0.4574(6) 0.23224(18) 0.0337 Uani 1.0000 . .
C C111 0.5243(2) 0.3948(8) 0.2780(2) 0.0373 Uani 1.0000 . .
C C107 0.55076(18) 0.2409(7) 0.2601(2) 0.0312 Uani 1.0000 . .
O O106 0.51648(13) 0.0987(5) 0.25502(17) 0.0412 Uani 1.0000 . .
C C105 0.54569(18) -0.0488(8) 0.2533(2) 0.0372 Uani 1.0000 . .
C C104 0.60205(17) -0.0040(7) 0.2762(2) 0.0291 Uani 1.0000 . .
C C108 0.59836(18) 0.1781(7) 0.2994(2) 0.0320 Uani 1.0000 . .
O O109 0.59212(13) 0.1648(5) 0.35444(15) 0.0383 Uani 1.0000 . .
C C110 0.6201(2) 0.2895(9) 0.3900(2) 0.0492 Uani 1.0000 . .
C C103 0.62809(17) -0.1243(7) 0.3212(2) 0.0308 Uani 1.0000 . .
O O102 0.67965(12) -0.0920(5) 0.33282(14) 0.0312 Uani 1.0000 . .
C C101 0.71065(17) -0.1939(7) 0.3717(2) 0.0301 Uani 1.0000 . .
C C131 0.71597(19) -0.3638(7) 0.3636(2) 0.0333 Uani 1.0000 . .
C C132 0.7505(2) -0.4588(8) 0.4010(2) 0.0419 Uani 1.0000 . .
C C133 0.7793(2) -0.3825(8) 0.4467(2) 0.0398 Uani 1.0000 . .
C C134 0.7739(2) -0.2145(8) 0.4554(2) 0.0397 Uani 1.0000 . .
C C135 0.73976(19) -0.1191(7) 0.4179(2) 0.0337 Uani 1.0000 . .
F F136 0.73630(13) 0.0473(5) 0.42632(14) 0.0484 Uani 1.0000 . .
F F137 0.80219(14) -0.1370(6) 0.50043(14) 0.0575 Uani 1.0000 . .
F F138 0.81310(13) -0.4746(5) 0.48326(15) 0.0551 Uani 1.0000 . .
F F139 0.75578(15) -0.6241(5) 0.39232(16) 0.0559 Uani 1.0000 . .
F F140 0.68948(12) -0.4392(5) 0.31769(13) 0.0459 Uani 1.0000 . .
O O130 0.60865(14) -0.2288(5) 0.34484(17) 0.0434 Uani 1.0000 . .
O O128 0.63024(12) 0.0180(5) 0.23410(14) 0.0319 Uani 1.0000 . .
C C129 0.63836(19) -0.1350(8) 0.2052(2) 0.0382 Uani 1.0000 . .
O O127 0.54240(12) 0.5832(5) 0.19084(17) 0.0420 Uani 1.0000 . .
O O125 0.40702(12) 0.5920(5) 0.15871(14) 0.0350 Uani 1.0000 . .
C C126 0.3985(2) 0.7382(9) 0.1890(3) 0.0533 Uani 1.0000 . .
C C221 0.4201(5) 0.4784(19) -0.0043(4) 0.0622 Uani 0.489(18) 1 2
N N222 0.3914(4) 0.581(2) -0.0501(4) 0.0713 Uani 0.489(18) 1 2
N N223 0.4109(6) 0.730(3) -0.0551(7) 0.0682 Uani 0.489(18) 1 2
N N224 0.4213(7) 0.848(2) -0.0642(7) 0.0742 Uani 0.489(18) 1 2
H H1171 0.5378 0.2119 0.0944 0.1160 Uiso 1.0000 . .
H H1172 0.4817 0.1663 0.0638 0.1159 Uiso 1.0000 . .
H H1173 0.4944 0.2023 0.1280 0.1160 Uiso 1.0000 . .
H H1151 0.4263 0.3604 0.1032 0.0717 Uiso 1.0000 . .
H H1201 0.4993 0.7468 0.1062 0.0583 Uiso 1.0000 . .
H H1202 0.4591 0.8459 0.1319 0.0583 Uiso 1.0000 . .
H H1111 0.5084 0.3635 0.3083 0.0432 Uiso 1.0000 . .
H H1112 0.5502 0.4822 0.2899 0.0435 Uiso 1.0000 . .
H H1071 0.5596 0.2633 0.2239 0.0365 Uiso 1.0000 . .
H H1051 0.5413 -0.0905 0.2154 0.0461 Uiso 1.0000 . .
H H1052 0.5354 -0.1370 0.2760 0.0454 Uiso 1.0000 . .
H H1081 0.6282 0.2477 0.2973 0.0372 Uiso 1.0000 . .
H H1101 0.6117 0.2792 0.4257 0.0722 Uiso 1.0000 . .
H H1102 0.6113 0.4009 0.3753 0.0721 Uiso 1.0000 . .
H H1103 0.6556 0.2705 0.3940 0.0721 Uiso 1.0000 . .
H H1291 0.6531 -0.1053 0.1746 0.0582 Uiso 1.0000 . .
H H1292 0.6069 -0.1947 0.1926 0.0584 Uiso 1.0000 . .
H H1293 0.6617 -0.2071 0.2299 0.0583 Uiso 1.0000 . .
H H1261 0.3708 0.7169 0.2070 0.0804 Uiso 1.0000 . .
H H1262 0.3899 0.8332 0.1646 0.0800 Uiso 1.0000 . .
H H1263 0.4291 0.7634 0.2163 0.0800 Uiso 1.0000 . .
H H1121 0.4538 0.4325 0.2307 0.0413 Uiso 1.0000 . .
H H1211 0.4310 0.4576 -0.0243 0.0720 Uiso 0.511(18) 1 1
H H1212 0.4661 0.6221 -0.0016 0.0720 Uiso 0.511(18) 1 1
H H2211 0.4058 0.3615 -0.0054 0.0681 Uiso 0.489(18) 1 2
H H2212 0.4568 0.4724 -0.0061 0.0681 Uiso 0.489(18) 1 2
H H1181 0.3782 0.5463 0.0443 0.0747 Uiso 1.0000 . .

loop_
_atom_site_aniso_label
_atom_site_aniso_U_11
_atom_site_aniso_U_22
_atom_site_aniso_U_33
_atom_site_aniso_U_12
_atom_site_aniso_U_13
_atom_site_aniso_U_23
C1 0.037(3) 0.055(4) 0.037(3) 0.011(3) 0.016(2) 0.012(3)
O2 0.0326(17) 0.043(2) 0.044(2) 0.0024(17) 0.0089(16) 0.0094(18)
C3 0.033(3) 0.044(3) 0.045(3) 0.004(2) 0.018(2) 0.009(3)
C4 0.031(2) 0.036(3) 0.035(3) 0.001(2) 0.011(2) 0.002(2)
C5 0.032(3) 0.038(3) 0.056(4) 0.001(2) 0.019(2) -0.002(3)
O6 0.038(2) 0.032(2) 0.090(3) 0.0027(18) -0.017(2) -0.020(2)
C7 0.038(3) 0.033(3) 0.042(3) 0.005(2) 0.002(2) -0.010(2)
C8 0.030(2) 0.037(3) 0.033(3) -0.006(2) 0.007(2) -0.005(2)
O9 0.0368(18) 0.063(3) 0.037(2) -0.0122(19) 0.0117(16) -0.017(2)
C10 0.074(4) 0.103(7) 0.045(4) -0.036(5) 0.010(3) -0.032(4)
C11 0.046(3) 0.033(3) 0.053(3) 0.008(3) 0.010(3) -0.012(3)
N12 0.025(2) 0.032(2) 0.055(3) 0.0005(19) 0.0082(19) 0.001(2)
C13 0.034(3) 0.027(3) 0.065(4) 0.004(2) 0.012(2) -0.010(3)
C14 0.033(3) 0.029(3) 0.064(4) 0.001(2) 0.020(2) 0.008(3)
C15 0.039(3) 0.029(3) 0.050(3) 0.002(2) 0.010(2) 0.007(3)
O16 0.051(2) 0.037(2) 0.050(2) 0.0119(19) 0.0072(18) 0.003(2)
C17 0.144(9) 0.030(4) 0.103(7) 0.020(5) -0.028(6) -0.004(4)
C18 0.052(3) 0.051(4) 0.046(3) -0.005(3) 0.008(3) 0.009(3)
O19 0.081(3) 0.047(3) 0.075(3) -0.013(3) 0.026(3) 0.002(3)
C20 0.059(4) 0.032(3) 0.103(6) 0.015(3) 0.043(4) 0.023(3)
C21 0.063(4) 0.065(5) 0.078(5) 0.003(4) 0.031(4) 0.020(4)
N22 0.061(3) 0.079(4) 0.055(3) -0.023(3) 0.016(3) 0.010(3)
N23 0.037(2) 0.060(3) 0.039(2) -0.0045(19) 0.0064(19) 0.023(2)
N24 0.101(5) 0.078(5) 0.112(5) -0.033(4) 0.006(4) 0.004(4)
O25 0.0341(18) 0.047(2) 0.062(2) 0.0003(18) 0.0126(17) 0.012(2)
C26 0.057(4) 0.072(5) 0.076(5) 0.026(4) 0.038(4) 0.035(4)
O27 0.0330(19) 0.036(2) 0.086(3) -0.0095(18) 0.0182(19) -0.017(2)
O28 0.0293(15) 0.0281(18) 0.0354(18) -0.0036(14) 0.0122(14) -0.0013(15)
C29 0.035(2) 0.039(3) 0.039(3) 0.001(2) 0.013(2) -0.002(2)
O30 0.042(2) 0.070(3) 0.068(3) 0.002(2) 0.022(2) 0.030(3)
C31 0.062(4) 0.051(4) 0.047(4) 0.018(3) 0.026(3) 0.015(3)
C32 0.085(5) 0.071(5) 0.081(6) 0.040(5) 0.046(5) 0.037(5)
C33 0.061(4) 0.101(7) 0.062(5) 0.031(5) 0.027(4) 0.045(5)
C34 0.037(3) 0.116(8) 0.043(4) 0.010(4) 0.007(3) 0.025(4)
C35 0.038(3) 0.075(5) 0.045(3) 0.008(3) 0.016(3) 0.013(3)
F36 0.050(2) 0.086(3) 0.057(2) -0.001(2) 0.0006(17) -0.003(2)
F37 0.046(2) 0.165(6) 0.053(2) 0.012(3) 0.0010(18) 0.024(3)
F38 0.088(3) 0.148(6) 0.105(4) 0.067(4) 0.029(3) 0.081(4)
F39 0.134(5) 0.063(3) 0.133(5) 0.051(3) 0.062(4) 0.043(3)
F40 0.088(3) 0.055(3) 0.060(2) 0.011(2) 0.018(2) 0.001(2)
C117 0.064(5) 0.088(7) 0.085(6) 0.031(5) 0.010(4) 0.006(5)
O116 0.051(3) 0.076(4) 0.100(4) -0.007(3) 0.039(3) -0.044(3)
C115 0.034(3) 0.062(4) 0.075(5) -0.017(3) 0.028(3) -0.039(4)
C114 0.028(2) 0.029(3) 0.038(3) -0.004(2) 0.013(2) -0.005(2)
C120 0.059(4) 0.050(4) 0.034(3) -0.021(3) -0.003(3) 0.005(3)
O119 0.081(3) 0.110(5) 0.037(2) -0.046(4) -0.011(2) 0.025(3)
C118 0.039(3) 0.101(5) 0.047(3) -0.015(3) 0.011(2) -0.028(4)
C121 0.048(5) 0.088(7) 0.034(4) 0.007(5) -0.002(4) -0.005(5)
N122 0.043(6) 0.067(6) 0.030(5) -0.003(5) -0.004(4) -0.013(5)
N123 0.034(5) 0.068(6) 0.032(5) -0.005(5) 0.008(4) -0.001(5)
N124 0.056(6) 0.077(7) 0.052(6) -0.022(6) -0.001(5) 0.020(6)
C113 0.028(2) 0.022(2) 0.045(3) 0.003(2) 0.012(2) -0.001(2)
N112 0.0247(19) 0.029(2) 0.048(3) 0.0015(18) 0.0104(18) 0.002(2)
C111 0.035(3) 0.033(3) 0.045(3) 0.006(2) 0.011(2) 0.003(2)
C107 0.028(2) 0.029(3) 0.038(3) 0.003(2) 0.007(2) 0.003(2)
O106 0.0254(16) 0.033(2) 0.062(2) 0.0001(16) 0.0021(16) -0.0063(19)
C105 0.023(2) 0.038(3) 0.049(3) -0.002(2) 0.002(2) -0.005(3)
C104 0.024(2) 0.031(3) 0.032(3) -0.001(2) 0.0060(19) 0.003(2)
C108 0.029(2) 0.032(3) 0.033(3) -0.001(2) 0.004(2) 0.001(2)
O109 0.0365(18) 0.045(2) 0.0333(19) -0.0085(17) 0.0083(15) -0.0040(17)
C110 0.046(3) 0.056(4) 0.042(3) -0.008(3) 0.002(2) -0.017(3)
C103 0.027(2) 0.031(3) 0.033(3) -0.001(2) 0.0053(19) 0.002(2)
O102 0.0243(15) 0.035(2) 0.0326(18) -0.0005(14) 0.0020(13) 0.0118(15)
C101 0.026(2) 0.034(3) 0.032(3) 0.007(2) 0.011(2) 0.008(2)
C131 0.033(2) 0.033(3) 0.036(3) 0.001(2) 0.012(2) 0.005(2)
C132 0.049(3) 0.037(3) 0.043(3) 0.010(3) 0.016(3) 0.002(3)
C133 0.039(3) 0.038(3) 0.044(3) 0.013(2) 0.011(2) 0.018(3)
C134 0.037(3) 0.046(3) 0.034(3) -0.002(3) 0.003(2) 0.004(3)
C135 0.037(3) 0.027(3) 0.036(3) -0.001(2) 0.004(2) 0.002(2)
F136 0.060(2) 0.037(2) 0.0441(18) 0.0018(16) 0.0029(15) -0.0008(15)
F137 0.063(2) 0.059(3) 0.0395(19) -0.0037(19) -0.0133(16) 0.0017(17)
F138 0.0474(17) 0.059(2) 0.056(2) 0.0174(17) 0.0050(16) 0.0249(18)
F139 0.068(2) 0.0328(19) 0.070(2) 0.0132(17) 0.0213(19) 0.0058(18)
F140 0.0512(17) 0.042(2) 0.0420(17) -0.0038(15) 0.0045(14) -0.0093(15)
O130 0.0372(19) 0.042(2) 0.052(2) -0.0032(17) 0.0132(17) 0.016(2)
O128 0.0317(16) 0.0315(19) 0.0328(18) -0.0007(15) 0.0075(14) 0.0030(15)
C129 0.034(2) 0.040(3) 0.041(3) -0.003(2) 0.008(2) -0.010(3)
O127 0.0288(17) 0.035(2) 0.066(2) -0.0019(16) 0.0172(16) 0.0063(19)
O125 0.0276(16) 0.041(2) 0.0385(19) 0.0041(16) 0.0116(14) -0.0029(17)
C126 0.056(3) 0.055(4) 0.049(3) 0.023(3) 0.013(3) -0.004(3)
C221 0.042(5) 0.097(8) 0.046(5) -0.030(5) 0.005(4) -0.034(5)
N222 0.056(6) 0.110(9) 0.047(5) -0.036(6) 0.009(4) -0.020(5)
N223 0.054(7) 0.115(11) 0.033(6) -0.031(7) 0.004(5) 0.006(7)
N224 0.075(9) 0.101(11) 0.040(7) -0.015(8) -0.001(6) 0.009(8)

loop_
_atom_type_symbol
_atom_type_scat_dispersion_real
_atom_type_scat_dispersion_imag
_atom_type_scat_source
C 0.0033 0.0016 'International Tables Vol C 4.2.6.8 and 6.1.1.4'
H 0.0000 0.0000 'International Tables Vol C 4.2.6.8 and 6.1.1.4'
F 0.0171 0.0103 'International Tables Vol C 4.2.6.8 and 6.1.1.4'
N 0.0061 0.0033 'International Tables Vol C 4.2.6.8 and 6.1.1.4'
O 0.0106 0.0060 'International Tables Vol C 4.2.6.8 and 6.1.1.4'

loop_
_geom_angle_atom_site_label_1
_geom_angle_atom_site_label_2
_geom_angle_atom_site_label_3
_geom_angle_site_symmetry_1
_geom_angle_site_symmetry_2
_geom_angle_site_symmetry_3
_geom_angle
_geom_angle_publ_flag
O2 C1 C31 . . . 122.2(6) no
O2 C1 C35 . . . 118.8(6) no
C31 C1 C35 . . . 118.6(6) no
C1 O2 C3 . . . 115.9(4) no
O2 C3 C4 . . . 110.1(4) no
O2 C3 O30 . . . 123.3(5) no
C4 C3 O30 . . . 126.6(5) no
C3 C4 C5 . . . 110.6(5) no
C3 C4 C8 . . . 113.7(4) no
C5 C4 C8 . . . 101.7(4) no
C3 C4 O28 . . . 111.6(4) no
C5 C4 O28 . . . 113.7(4) no
C8 C4 O28 . . . 105.1(4) no
C4 C5 O6 . . . 107.0(5) no
C4 C5 H51 . . . 109.8 no
O6 C5 H51 . . . 108.3 no
C4 C5 H52 . . . 112.0 no
O6 C5 H52 . . . 110.4 no
H51 C5 H52 . . . 109.2 no
C5 O6 C7 . . . 109.8(4) no
O6 C7 C8 . . . 105.5(5) no
O6 C7 C11 . . . 109.0(4) no
C8 C7 C11 . . . 118.0(5) no
O6 C7 H71 . . . 107.7 no
C8 C7 H71 . . . 106.3 no
C11 C7 H71 . . . 109.8 no
C4 C8 C7 . . . 99.6(4) no
C4 C8 O9 . . . 109.6(4) no
C7 C8 O9 . . . 111.3(4) no
C4 C8 H81 . . . 112.4 no
C7 C8 H81 . . . 111.1 no
O9 C8 H81 . . . 112.2 no
C8 O9 C10 . . . 113.5(5) no
O9 C10 H101 . . . 110.3 no
O9 C10 H102 . . . 109.3 no
H101 C10 H102 . . . 110.0 no
O9 C10 H103 . . . 108.5 no
H101 C10 H103 . . . 109.5 no
H102 C10 H103 . . . 109.3 no
C7 C11 N12 . . . 109.5(5) no
C7 C11 H111 . . . 109.8 no
N12 C11 H111 . . . 109.5 no
C7 C11 H112 . . . 110.0 no
N12 C11 H112 . . . 107.8 no
H111 C11 H112 . . . 110.2 no
C11 N12 C13 . . . 119.1(4) no
C11 N12 H121 . . . 120.7 no
C13 N12 H121 . . . 119.9 no
N12 C13 C14 . . . 118.0(5) no
N12 C13 O27 . . . 123.1(6) no
C14 C13 O27 . . . 118.9(5) no
C13 C14 C15 . . . 108.7(4) no
C13 C14 C20 . . . 110.6(5) no
C15 C14 C20 . . . 103.8(5) no
C13 C14 O25 . . . 112.2(4) no
C15 C14 O25 . . . 106.3(5) no
C20 C14 O25 . . . 114.6(5) no
C14 C15 O16 . . . 111.1(5) no
C14 C15 C18 . . . 103.0(5) no
O16 C15 C18 . . . 112.6(5) no
C14 C15 H151 . . . 108.8 no
O16 C15 H151 . . . 109.7 no
C18 C15 H151 . . . 111.4 no
C15 O16 C17 . . . 116.3(6) no
O16 C17 H171 . . . 108.8 no
O16 C17 H172 . . . 109.2 no
H171 C17 H172 . . . 109.7 no
O16 C17 H173 . . . 109.4 no
H171 C17 H173 . . . 110.6 no
H172 C17 H173 . . . 109.1 no
C15 C18 O19 . . . 103.8(5) no
C15 C18 C21 . . . 116.4(6) no
O19 C18 C21 . . . 104.4(6) no
C15 C18 H181 . . . 109.7 no
O19 C18 H181 . . . 103.9 no
C21 C18 H181 . . . 116.8 no
C18 O19 C20 . . . 103.4(5) no
C14 C20 O19 . . . 105.2(5) no
C14 C20 H201 . . . 112.3 no
O19 C20 H201 . . . 110.2 no
C14 C20 H202 . . . 109.4 no
O19 C20 H202 . . . 110.7 no
H201 C20 H202 . . . 109.0 no
C18 C21 N22 . . . 113.0(6) no
C18 C21 H211 . . . 108.8 no
N22 C21 H211 . . . 110.2 no
C18 C21 H212 . . . 106.9 no
N22 C21 H212 . . . 108.2 no
H211 C21 H212 . . . 109.7 no
C21 N22 N23 . . . 115.5(6) no
N22 N23 N24 . . . 170.6(8) no
C14 O25 C26 . . . 113.6(5) no
O25 C26 H261 . . . 108.5 no
O25 C26 H262 . . . 108.8 no
H261 C26 H262 . . . 109.5 no
O25 C26 H263 . . . 109.7 no
H261 C26 H263 . . . 110.5 no
H262 C26 H263 . . . 109.8 no
C4 O28 C29 . . . 115.7(4) no
O28 C29 H291 . . . 110.5 no
O28 C29 H292 . . . 109.7 no
H291 C29 H292 . . . 108.3 no
O28 C29 H293 . . . 109.8 no
H291 C29 H293 . . . 109.7 no
H292 C29 H293 . . . 108.9 no
C1 C31 C32 . . . 120.6(8) no
C1 C31 F40 . . . 119.8(6) no
C32 C31 F40 . . . 119.6(7) no
C31 C32 C33 . . . 120.0(9) no
C31 C32 F39 . . . 120.1(10) no
C33 C32 F39 . . . 119.9(8) no
C32 C33 C34 . . . 119.8(7) no
C32 C33 F38 . . . 119.8(10) no
C34 C33 F38 . . . 120.5(9) no
C33 C34 C35 . . . 119.7(8) no
C33 C34 F37 . . . 121.0(7) no
C35 C34 F37 . . . 119.3(9) no
C1 C35 C34 . . . 121.3(8) no
C1 C35 F36 . . . 119.0(6) no
C34 C35 F36 . . . 119.6(7) no
O116 C117 H1171 . . . 108.7 no
O116 C117 H1172 . . . 109.8 no
H1171 C117 H1172 . . . 110.1 no
O116 C117 H1173 . . . 108.7 no
H1171 C117 H1173 . . . 109.2 no
H1172 C117 H1173 . . . 110.4 no
C117 O116 C115 . . . 113.9(7) no
O116 C115 C114 . . . 110.7(4) no
O116 C115 C118 . . . 109.9(6) no
C114 C115 C118 . . . 101.9(6) no
O116 C115 H1151 . . . 109.7 no
C114 C115 H1151 . . . 111.9 no
C118 C115 H1151 . . . 112.6 no
C115 C114 C120 . . . 100.3(5) no
C115 C114 C113 . . . 114.9(5) no
C120 C114 C113 . . . 113.4(4) no
C115 C114 O125 . . . 102.7(4) no
C120 C114 O125 . . . 112.6(5) no
C113 C114 O125 . . . 111.9(4) no
C114 C120 O119 . . . 104.6(5) no
C114 C120 H1201 . . . 110.3 no
O119 C120 H1201 . . . 113.4 no
C114 C120 H1202 . . . 110.4 no
O119 C120 H1202 . . . 108.6 no
H1201 C120 H1202 . . . 109.4 no
C120 O119 C118 . . . 108.5(5) no
C115 C118 O119 . . . 106.2(5) no
C115 C118 C121 . . . 122.1(6) no
O119 C118 C121 . . . 95.3(8) no
C115 C118 H1181 . . . 108.0 no
O119 C118 H1181 . . . 108.0 no
C121 C118 H1181 . . . 115.2 no
C115 C118 O119 . . . 106.2(5) no
C115 C118 C221 . . . 106.6(8) no
O119 C118 C221 . . . 127.6(8) no
C115 C118 H1181 . . . 108.0 no
O119 C118 H1181 . . . 108.0 no
C221 C118 H1181 . . . 99.2 no
C118 C121 N122 . . . 115.8(7) no
C118 C121 H1211 . . . 108.7 no
N122 C121 H1211 . . . 108.5 no
C118 C121 H1212 . . . 106.7 no
N122 C121 H1212 . . . 107.5 no
H1211 C121 H1212 . . . 109.5 no
C121 N122 N123 . . . 118.0(8) no
N122 N123 N124 . . . 175.3(16) no
C114 C113 N112 . . . 115.9(4) no
C114 C113 O127 . . . 121.7(5) no
N112 C113 O127 . . . 122.4(5) no
C113 N112 C111 . . . 120.7(4) no
C113 N112 H1121 . . . 119.7 no
C111 N112 H1121 . . . 119.4 no
N112 C111 C107 . . . 110.3(4) no
N112 C111 H1111 . . . 109.1 no
C107 C111 H1111 . . . 109.4 no
N112 C111 H1112 . . . 109.9 no
C107 C111 H1112 . . . 107.7 no
H1111 C111 H1112 . . . 110.4 no
C111 C107 O106 . . . 108.5(4) no
C111 C107 C108 . . . 117.2(5) no
O106 C107 C108 . . . 103.7(4) no
C111 C107 H1071 . . . 109.9 no
O106 C107 H1071 . . . 109.5 no
C108 C107 H1071 . . . 107.8 no
C107 O106 C105 . . . 107.3(3) no
O106 C105 C104 . . . 108.0(4) no
O106 C105 H1051 . . . 110.7 no
C104 C105 H1051 . . . 109.6 no
O106 C105 H1052 . . . 110.2 no
C104 C105 H1052 . . . 109.4 no
H1051 C105 H1052 . . . 108.9 no
C105 C104 C108 . . . 102.2(4) no
C105 C104 C103 . . . 112.8(4) no
C108 C104 C103 . . . 111.3(4) no
C105 C104 O128 . . . 113.3(4) no
C108 C104 O128 . . . 104.1(4) no
C103 C104 O128 . . . 112.3(4) no
C104 C108 C107 . . . 100.2(4) no
C104 C108 O109 . . . 108.5(4) no
C107 C108 O109 . . . 112.6(4) no
C104 C108 H1081 . . . 112.3 no
C107 C108 H1081 . . . 111.6 no
O109 C108 H1081 . . . 111.1 no
C108 O109 C110 . . . 112.8(4) no
O109 C110 H1101 . . . 108.2 no
O109 C110 H1102 . . . 110.3 no
H1101 C110 H1102 . . . 109.7 no
O109 C110 H1103 . . . 109.9 no
H1101 C110 H1103 . . . 108.6 no
H1102 C110 H1103 . . . 110.1 no
C104 C103 O102 . . . 108.8(4) no
C104 C103 O130 . . . 127.7(4) no
O102 C103 O130 . . . 123.5(5) no
C103 O102 C101 . . . 117.7(4) no
O102 C101 C131 . . . 122.3(5) no
O102 C101 C135 . . . 118.5(5) no
C131 C101 C135 . . . 119.1(5) no
C101 C131 C132 . . . 120.7(5) no
C101 C131 F140 . . . 120.4(5) no
C132 C131 F140 . . . 118.9(5) no
C131 C132 C133 . . . 119.6(5) no
C131 C132 F139 . . . 120.1(6) no
C133 C132 F139 . . . 120.3(5) no
C132 C133 C134 . . . 120.1(5) no
C132 C133 F138 . . . 119.8(5) no
C134 C133 F138 . . . 120.1(6) no
C133 C134 C135 . . . 120.4(6) no
C133 C134 F137 . . . 120.8(5) no
C135 C134 F137 . . . 118.8(6) no
C134 C135 C101 . . . 120.1(5) no
C134 C135 F136 . . . 119.3(5) no
C101 C135 F136 . . . 120.5(5) no
C104 O128 C129 . . . 114.9(4) no
O128 C129 H1291 . . . 108.6 no
O128 C129 H1292 . . . 110.8 no
H1291 C129 H1292 . . . 110.4 no
O128 C129 H1293 . . . 109.1 no
H1291 C129 H1293 . . . 109.0 no
H1292 C129 H1293 . . . 108.9 no
C114 O125 C126 . . . 115.0(4) no
O125 C126 H1261 . . . 109.3 no
O125 C126 H1262 . . . 110.3 no
H1261 C126 H1262 . . . 108.8 no
O125 C126 H1263 . . . 109.1 no
H1261 C126 H1263 . . . 109.8 no
H1262 C126 H1263 . . . 109.4 no
C118 C221 N222 . . . 106.0(7) no
C118 C221 H2211 . . . 110.6 no
N222 C221 H2211 . . . 110.7 no
C118 C221 H2212 . . . 109.4 no
N222 C221 H2212 . . . 110.5 no
H2211 C221 H2212 . . . 109.5 no
C221 N222 N223 . . . 114.5(8) no
N222 N223 N224 . . . 170.8(17) no

loop_
_geom_bond_atom_site_label_1
_geom_bond_atom_site_label_2
_geom_bond_site_symmetry_1
_geom_bond_site_symmetry_2
_geom_bond_distance
_geom_bond_publ_flag
C1 O2 . . 1.388(7) no
C1 C31 . . 1.365(10) no
C1 C35 . . 1.401(10) no
O2 C3 . . 1.371(6) no
C3 C4 . . 1.542(8) no
C3 O30 . . 1.202(7) no
C4 C5 . . 1.525(7) no
C4 C8 . . 1.540(8) no
C4 O28 . . 1.416(6) no
C5 O6 . . 1.387(7) no
C5 H51 . . 0.966 no
C5 H52 . . 0.973 no
O6 C7 . . 1.444(7) no
C7 C8 . . 1.507(7) no
C7 C11 . . 1.512(8) no
C7 H71 . . 0.986 no
C8 O9 . . 1.420(6) no
C8 H81 . . 0.954 no
O9 C10 . . 1.429(8) no
C10 H101 . . 0.959 no
C10 H102 . . 0.968 no
C10 H103 . . 0.962 no
C11 N12 . . 1.471(8) no
C11 H111 . . 0.979 no
C11 H112 . . 0.963 no
N12 C13 . . 1.324(8) no
N12 H121 . . 0.870 no
C13 C14 . . 1.538(9) no
C13 O27 . . 1.245(7) no
C14 C15 . . 1.559(8) no
C14 C20 . . 1.546(8) no
C14 O25 . . 1.424(6) no
C15 O16 . . 1.422(7) no
C15 C18 . . 1.531(9) no
C15 H151 . . 0.983 no
O16 C17 . . 1.374(9) no
C17 H171 . . 0.980 no
C17 H172 . . 0.969 no
C17 H173 . . 0.972 no
C18 O19 . . 1.500(9) no
C18 C21 . . 1.453(9) no
C18 H181 . . 0.985 no
O19 C20 . . 1.397(8) no
C20 H201 . . 0.984 no
C20 H202 . . 0.970 no
C21 N22 . . 1.482(9) no
C21 H211 . . 0.986 no
C21 H212 . . 0.982 no
N22 N23 . . 1.305(8) no
N23 N24 . . 0.983(9) no
O25 C26 . . 1.446(9) no
C26 H261 . . 0.968 no
C26 H262 . . 0.967 no
C26 H263 . . 0.969 no
O28 C29 . . 1.438(7) no
C29 H291 . . 0.962 no
C29 H292 . . 0.965 no
C29 H293 . . 0.967 no
C31 C32 . . 1.379(10) no
C31 F40 . . 1.325(9) no
C32 C33 . . 1.388(14) no
C32 F39 . . 1.329(12) no
C33 C34 . . 1.377(14) no
C33 F38 . . 1.323(9) no
C34 C35 . . 1.356(10) no
C34 F37 . . 1.335(10) no
C35 F36 . . 1.350(9) no
C117 O116 . . 1.400(12) no
C117 H1171 . . 0.967 no
C117 H1172 . . 0.958 no
C117 H1173 . . 0.967 no
O116 C115 . . 1.411(7) no
C115 C114 . . 1.545(8) no
C115 C118 . . 1.548(11) no
C115 H1151 . . 0.973 no
C114 C120 . . 1.523(8) no
C114 C113 . . 1.514(7) no
C114 O125 . . 1.426(5) no
C120 O119 . . 1.434(7) no
C120 H1201 . . 0.971 no
C120 H1202 . . 0.960 no
O119 C118 . . 1.461(11) no
C118 C121 . . 1.519(8) no
C118 H1181 . . 1.000 no
C118 C221 . . 1.458(8) no
C118 H1181 . . 1.000 no
C121 N122 . . 1.508(9) no
C121 H1211 . . 1.000 no
C121 H1212 . . 1.000 no
N122 N123 . . 1.313(9) no
N123 N124 . . 1.015(9) no
C113 N112 . . 1.343(7) no
C113 O127 . . 1.229(6) no
N112 C111 . . 1.455(7) no
N112 H1121 . . 0.863 no
C111 C107 . . 1.524(7) no
C111 H1111 . . 0.971 no
C111 H1112 . . 0.981 no
C107 O106 . . 1.442(7) no
C107 C108 . . 1.515(7) no
C107 H1071 . . 0.992 no
O106 C105 . . 1.412(7) no
C105 C104 . . 1.541(6) no
C105 H1051 . . 0.979 no
C105 H1052 . . 0.973 no
C104 C108 . . 1.562(7) no
C104 C103 . . 1.518(7) no
C104 O128 . . 1.425(6) no
C108 O109 . . 1.414(6) no
C108 H1081 . . 0.983 no
O109 C110 . . 1.424(7) no
C110 H1101 . . 0.963 no
C110 H1102 . . 0.962 no
C110 H1103 . . 0.952 no
C103 O102 . . 1.378(6) no
C103 O130 . . 1.196(6) no
O102 C101 . . 1.387(6) no
C101 C131 . . 1.370(8) no
C101 C135 . . 1.374(8) no
C131 C132 . . 1.385(8) no
C131 F140 . . 1.344(6) no
C132 C133 . . 1.366(9) no
C132 F139 . . 1.337(7) no
C133 C134 . . 1.359(9) no
C133 F138 . . 1.350(6) no
C134 C135 . . 1.382(8) no
C134 F137 . . 1.354(7) no
C135 F136 . . 1.339(7) no
O128 C129 . . 1.446(7) no
C129 H1291 . . 0.958 no
C129 H1292 . . 0.961 no
C129 H1293 . . 0.963 no
O125 C126 . . 1.423(8) no
C126 H1261 . . 0.963 no
C126 H1262 . . 0.961 no
C126 H1263 . . 0.967 no
C221 N222 . . 1.474(9) no
C221 H2211 . . 1.000 no
C221 H2212 . . 1.000 no
N222 N223 . . 1.301(9) no
N223 N224 . . 1.014(9) no

loop_
_geom_hbond_atom_site_label_D
_geom_hbond_atom_site_label_H
_geom_hbond_atom_site_label_A
_geom_hbond_site_symmetry_D
_geom_hbond_site_symmetry_H
_geom_hbond_site_symmetry_A
_geom_hbond_distance_DH
_geom_hbond_distance_HA
_geom_hbond_distance_DA
_geom_hbond_angle_DHA
_geom_hbond_publ_flag
C5 H52 O27 . . 1_545 0.97 2.23 3.131(10) 153 yes
C20 H202 N222 . . 4_555 0.97 2.32 3.269(10) 167 yes
C26 H263 N222 . . 4_555 0.97 2.51 3.214(10) 129 yes
C29 H293 O27 . . 1_545 0.97 2.49 3.278(10) 139 yes
N12 H121 O128 . . 2_455 0.87 2.36 3.200(10) 164 yes
C129 H1292 O127 . . 1_545 0.96 2.46 3.370(10) 158 yes
C126 H1261 O27 . . . 0.96 2.47 3.202(10) 133 yes
N112 H1121 O28 . . . 0.86 2.33 3.147(10) 159 yes
